data_2241608
loop_
_publ_author_name
'A\,sk\?in, G\"ul\,cin \,Sefiye'
'Necefo\(glu, Hacali'
'\"Ozkaya, Safiye'
'\,Catak \,Celik, Raziye'
'H\"okelek, Tuncer'

_publ_section_title
;
 Crystal structure of
 diaquabis(<i>N</i>,<i>N</i>-diethylnicotinamide-\k<i>N</i>^1^)bis(2,4,6-trimethylbenzoato-\k<i>O</i>^1^)cobalt(II)
;
_journal_coeditor_code WM5273
_journal_issue 4
_journal_name_full 'Acta Crystallographica Section E'
_journal_page_first 498
_journal_page_last 501
_journal_paper_doi 10.1107/S2056989016004059
_journal_volume 72
_journal_year 2016
_chemical_formula_iupac '[Co (C10 H11 O2)2 (C10 H14 N2 O)2 (H2 O)2]'
_chemical_formula_moiety 'C40 H54 Co N4 O8'
_chemical_formula_sum 'C40 H54 Co N4 O8'
_chemical_formula_weight 777.80
_chemical_name_systematic
Diaquabis(<i>N</i>,<i>N</i>-diethylnicotinamide-\k<i>N</i>^1^)bis(2,4,6-trimethylbenzoato-\k<i>O</i>^1^)cobalt(II)
_space_group_IT_number 14
_symmetry_cell_setting monoclinic
_symmetry_space_group_name_Hall '-P 2ybc'
_symmetry_space_group_name_H-M 'P 1 21/c 1'
_atom_sites_solution_hydrogens geom
_atom_sites_solution_primary direct
_atom_sites_solution_secondary difmap
_audit_creation_method SHELXL-97
_cell_angle_alpha 90.00
_cell_angle_beta 111.596(3)
_cell_angle_gamma 90.00
_cell_formula_units_Z 2
_cell_length_a 12.9646(4)
_cell_length_b 10.8636(3)
_cell_length_c 15.6297(5)
_cell_measurement_reflns_used 9990
_cell_measurement_temperature 100(2)
_cell_measurement_theta_max 28.40
_cell_measurement_theta_min 2.34
_cell_volume 2046.79(12)
_computing_cell_refinement
;
<i>SAINT</i> (Bruker, 2012)
;
_computing_data_collection
;
<i>APEX2</i> (Bruker, 2012)
;
_computing_data_reduction
;
<i>SAINT</i> (Bruker, 2012)
;
_computing_molecular_graphics
;
<i>ORTEP-3 for Windows</i> (Farrugia, 2012)
;
_computing_publication_material
;
WinGX (Farrugia, 2012) and PLATON (Spek, 2009)
;
_computing_structure_refinement
;
<i>SHELXL97</i> (Sheldrick, 2008)
;
_computing_structure_solution
;
<i>SHELXS97</i> (Sheldrick, 2008)
;
_diffrn_ambient_temperature 100(2)
_diffrn_measured_fraction_theta_full 0.991
_diffrn_measured_fraction_theta_max 0.991
_diffrn_measurement_device_type 'Bruker SMART BREEZE CCD'
_diffrn_measurement_method '\f and \w scans'
_diffrn_radiation_monochromator graphite
_diffrn_radiation_source 'fine-focus sealed tube'
_diffrn_radiation_type MoK\a
_diffrn_radiation_wavelength 0.71073
_diffrn_reflns_av_R_equivalents 0.0406
_diffrn_reflns_av_sigmaI/netI 0.0322
_diffrn_reflns_limit_h_max 16
_diffrn_reflns_limit_h_min -17
_diffrn_reflns_limit_k_max 14
_diffrn_reflns_limit_k_min -14
_diffrn_reflns_limit_l_max 20
_diffrn_reflns_limit_l_min -20
_diffrn_reflns_number 42492
_diffrn_reflns_theta_full 28.45
_diffrn_reflns_theta_max 28.45
_diffrn_reflns_theta_min 1.69
_exptl_absorpt_coefficient_mu 0.473
_exptl_absorpt_correction_T_max 0.861
_exptl_absorpt_correction_T_min 0.754
_exptl_absorpt_correction_type multi-scan
_exptl_absorpt_process_details
;
(<i>SADABS</i>; Bruker, 2012)
;
_exptl_crystal_colour 'translucent light pink'
_exptl_crystal_density_diffrn 1.262
_exptl_crystal_density_method 'not measured'
_exptl_crystal_description block
_exptl_crystal_F_000 826
_exptl_crystal_size_max 0.45
_exptl_crystal_size_mid 0.40
_exptl_crystal_size_min 0.33
_refine_diff_density_max 0.625
_refine_diff_density_min -0.394
_refine_ls_extinction_method none
_refine_ls_goodness_of_fit_ref 1.072
_refine_ls_hydrogen_treatment mixed
_refine_ls_matrix_type full
_refine_ls_number_parameters 270
_refine_ls_number_reflns 5124
_refine_ls_number_restraints 42
_refine_ls_restrained_S_all 1.072
_refine_ls_R_factor_all 0.0921
_refine_ls_R_factor_gt 0.0628
_refine_ls_shift/su_max 0.000
_refine_ls_shift/su_mean 0.000
_refine_ls_structure_factor_coef Fsqd
_refine_ls_weighting_details 'calc w=1/[\s^2^(Fo^2^)+(0.0662P)^2^+1.2728P] where P=(Fo^2^+2Fc^2^)/3'
_refine_ls_weighting_scheme calc
_refine_ls_wR_factor_gt 0.1393
_refine_ls_wR_factor_ref 0.1550
_reflns_number_gt 3701
_reflns_number_total 5124
_reflns_threshold_expression I>2\s(I)
_cod_data_source_file wm5273sup1.cif
_cod_data_source_block I
_cod_original_sg_symbol_H-M 'P 21/c'
_cod_database_code 2241608

loop_
_symmetry_equiv_pos_as_xyz
'x, y, z'
'-x, y+1/2, -z+1/2'
'-x, -y, -z'
'x, -y-1/2, z-1/2'

loop_
_atom_site_type_symbol
_atom_site_label
_atom_site_fract_x
_atom_site_fract_y
_atom_site_fract_z
_atom_site_U_iso_or_equiv
_atom_site_adp_type
_atom_site_calc_flag
_atom_site_refinement_flags
_atom_site_occupancy
_atom_site_symmetry_multiplicity
_atom_site_disorder_assembly
_atom_site_disorder_group
Co Co1 0.5000 0.5000 0.0000 0.03723(16) Uani d S 1 2 . .
O O1 0.7500(2) 0.6149(3) 0.1133(2) 0.1140(12) Uani d . 1 1 . .
O O2 0.64234(15) 0.45260(17) 0.10503(11) 0.0476(4) Uani d . 1 1 . .
O O3 0.47496(19) 0.62630(18) 0.39053(11) 0.0613(5) Uani d . 1 1 . .
O O4 0.41728(17) 0.35512(17) 0.04417(13) 0.0495(5) Uani d . 1 1 . .
H H1W 0.358(6) 0.358(7) 0.004(5) 0.201 Uiso d . 1 1 . .
H H2W 0.440(6) 0.290(6) 0.057(5) 0.201 Uiso d . 1 1 . .
N N1 0.45672(18) 0.62382(18) 0.09231(13) 0.0434(5) Uani d . 1 1 . .
N N2 0.3331(3) 0.5092(3) 0.30486(19) 0.0929(12) Uani d D 1 1 . .
C C1 0.7318(3) 0.5109(3) 0.1382(2) 0.0589(8) Uani d . 1 1 . .
C C2 0.8208(2) 0.4486(3) 0.21743(19) 0.0546(7) Uani d . 1 1 . .
C C3 0.8883(3) 0.3599(3) 0.2011(2) 0.0684(9) Uani d . 1 1 . .
C C4 0.9635(3) 0.2965(4) 0.2757(3) 0.0784(10) Uani d . 1 1 . .
H H4 1.0091 0.2369 0.2654 0.094 Uiso calc R 1 1 . .
C C5 0.9713(3) 0.3208(4) 0.3649(2) 0.0761(10) Uani d . 1 1 . .
C C6 0.9055(3) 0.4105(4) 0.3785(2) 0.0713(9) Uani d . 1 1 . .
H H6 0.9109 0.4279 0.4383 0.086 Uiso calc R 1 1 . .
C C7 0.8310(3) 0.4766(3) 0.3068(2) 0.0621(8) Uani d . 1 1 . .
C C8 0.7606(4) 0.5758(4) 0.3247(3) 0.0895(12) Uani d . 1 1 . .
H H8A 0.7634 0.5690 0.3867 0.134 Uiso calc R 1 1 . .
H H8B 0.6853 0.5668 0.2827 0.134 Uiso calc R 1 1 . .
H H8C 0.7882 0.6550 0.3161 0.134 Uiso calc R 1 1 . .
C C9 0.8814(4) 0.3334(5) 0.1040(3) 0.1066(15) Uani d . 1 1 . .
H H9A 0.9321 0.2684 0.1052 0.160 Uiso calc R 1 1 . .
H H9B 0.9005 0.4062 0.0783 0.160 Uiso calc R 1 1 . .
H H9C 0.8072 0.3087 0.0670 0.160 Uiso calc R 1 1 . .
C C10 1.0488(4) 0.2448(5) 0.4441(3) 0.1131(16) Uani d . 1 1 . .
H H10A 1.1133 0.2225 0.4313 0.170 Uiso calc R 1 1 . .
H H10B 1.0112 0.1717 0.4513 0.170 Uiso calc R 1 1 . .
H H10C 1.0709 0.2923 0.4998 0.170 Uiso calc R 1 1 . .
C C11 0.4479(2) 0.5794(2) 0.16908(15) 0.0457(6) Uani d . 1 1 . .
H H11 0.4627 0.4964 0.1823 0.055 Uiso calc R 1 1 . .
C C12 0.4181(2) 0.6499(2) 0.22983(15) 0.0425(6) Uani d . 1 1 . .
C C13 0.4001(3) 0.7736(3) 0.21270(19) 0.0602(8) Uani d . 1 1 . .
H H13 0.3822 0.8244 0.2531 0.072 Uiso calc R 1 1 . .
C C14 0.4095(3) 0.8204(3) 0.1337(2) 0.0735(10) Uani d . 1 1 . .
H H14 0.3980 0.9038 0.1201 0.088 Uiso calc R 1 1 . .
C C15 0.4357(3) 0.7430(3) 0.07530(18) 0.0574(7) Uani d . 1 1 . .
H H15 0.4390 0.7755 0.0213 0.069 Uiso calc R 1 1 . .
C C16 0.4100(3) 0.5942(2) 0.31519(16) 0.0501(7) Uani d . 1 1 A .
C C17 0.3272(4) 0.4478(4) 0.3879(3) 0.1070(16) Uani d . 1 1 A .
H H17A 0.3127 0.3608 0.3753 0.128 Uiso calc R 1 1 . .
H H17B 0.3983 0.4558 0.4381 0.128 Uiso calc R 1 1 . .
C C18 0.2407(5) 0.5002(6) 0.4159(4) 0.154(3) Uani d . 1 1 . .
H H18A 0.2431 0.4618 0.4719 0.231 Uiso calc R 1 1 A .
H H18B 0.1695 0.4862 0.3685 0.231 Uiso calc R 1 1 . .
H H18C 0.2528 0.5871 0.4258 0.231 Uiso calc R 1 1 . .
C C19A 0.2227(8) 0.5259(10) 0.2181(7) 0.080(3) Uani d PDU 0.490(13) 1 A 1
H H19A 0.1601 0.5419 0.2364 0.096 Uiso calc PR 0.490(13) 1 A 1
H H19B 0.2294 0.5928 0.1794 0.096 Uiso calc PR 0.490(13) 1 A 1
C C19B 0.2696(8) 0.4402(8) 0.2180(5) 0.077(3) Uani d PDU 0.510(13) 1 A 2
H H19C 0.2477 0.3595 0.2318 0.093 Uiso calc PR 0.510(13) 1 A 2
H H19D 0.3135 0.4307 0.1798 0.093 Uiso calc PR 0.510(13) 1 A 2
C C20A 0.2102(12) 0.4038(11) 0.1694(9) 0.128(5) Uani d PDU 0.490(13) 1 A 1
H H20A 0.1443 0.4049 0.1148 0.192 Uiso calc PR 0.490(13) 1 A 1
H H20B 0.2047 0.3392 0.2094 0.192 Uiso calc PR 0.490(13) 1 A 1
H H20C 0.2736 0.3896 0.1529 0.192 Uiso calc PR 0.490(13) 1 A 1
C C20B 0.1696(11) 0.5203(13) 0.1714(9) 0.134(5) Uani d PDU 0.510(13) 1 A 2
H H20D 0.1236 0.4828 0.1146 0.201 Uiso calc PR 0.510(13) 1 A 2
H H20E 0.1933 0.5999 0.1592 0.201 Uiso calc PR 0.510(13) 1 A 2
H H20F 0.1281 0.5292 0.2109 0.201 Uiso calc PR 0.510(13) 1 A 2

loop_
_atom_site_aniso_label
_atom_site_aniso_U_11
_atom_site_aniso_U_22
_atom_site_aniso_U_33
_atom_site_aniso_U_12
_atom_site_aniso_U_13
_atom_site_aniso_U_23
Co1 0.0546(3) 0.0354(2) 0.0260(2) -0.0004(2) 0.0197(2) 0.00073(17)
O1 0.0881(19) 0.100(2) 0.115(2) -0.0333(16) -0.0081(16) 0.0591(18)
O2 0.0552(11) 0.0477(10) 0.0375(9) -0.0020(9) 0.0143(8) 0.0047(8)
O3 0.1013(16) 0.0519(11) 0.0305(9) -0.0127(11) 0.0240(10) -0.0057(8)
O4 0.0709(13) 0.0412(10) 0.0428(10) -0.0004(9) 0.0287(9) 0.0037(8)
N1 0.0644(14) 0.0388(11) 0.0315(10) 0.0001(10) 0.0231(10) 0.0017(8)
N2 0.121(3) 0.122(3) 0.0444(14) -0.066(2) 0.0413(17) -0.0121(15)
C1 0.0588(18) 0.0664(19) 0.0506(16) -0.0066(15) 0.0188(14) 0.0134(14)
C2 0.0478(16) 0.0628(17) 0.0507(15) -0.0064(14) 0.0154(13) 0.0107(13)
C3 0.0615(19) 0.085(2) 0.0600(18) -0.0051(18) 0.0241(16) 0.0060(17)
C4 0.059(2) 0.093(3) 0.086(2) 0.0135(19) 0.0313(19) 0.016(2)
C5 0.0547(19) 0.100(3) 0.067(2) 0.0009(18) 0.0144(16) 0.0269(19)
C6 0.063(2) 0.095(3) 0.0503(17) -0.0042(19) 0.0149(15) 0.0123(17)
C7 0.0588(18) 0.072(2) 0.0528(17) -0.0072(15) 0.0173(14) 0.0084(14)
C8 0.108(3) 0.088(3) 0.074(2) 0.013(2) 0.036(2) 0.002(2)
C9 0.112(3) 0.142(4) 0.076(3) 0.014(3) 0.046(3) -0.005(3)
C10 0.087(3) 0.147(4) 0.095(3) 0.028(3) 0.021(2) 0.054(3)
C11 0.0712(18) 0.0384(13) 0.0309(11) -0.0009(12) 0.0229(12) 0.0006(9)
C12 0.0573(15) 0.0439(13) 0.0293(11) -0.0054(11) 0.0193(11) -0.0032(9)
C13 0.095(2) 0.0503(16) 0.0467(14) 0.0119(15) 0.0400(16) -0.0028(12)
C14 0.136(3) 0.0410(15) 0.0594(17) 0.0231(17) 0.054(2) 0.0102(13)
C15 0.095(2) 0.0469(15) 0.0424(13) 0.0085(15) 0.0403(15) 0.0102(12)
C16 0.0799(19) 0.0448(14) 0.0334(12) -0.0066(14) 0.0300(13) -0.0068(10)
C17 0.167(5) 0.104(3) 0.069(2) -0.057(3) 0.065(3) -0.003(2)
C18 0.151(5) 0.246(8) 0.095(4) -0.066(5) 0.080(4) -0.016(4)
C19A 0.077(7) 0.100(7) 0.077(6) -0.026(6) 0.043(5) -0.015(5)
C19B 0.110(6) 0.068(5) 0.064(5) -0.040(5) 0.043(4) -0.023(4)
C20A 0.129(10) 0.123(9) 0.129(9) -0.050(8) 0.045(8) -0.064(8)
C20B 0.110(9) 0.165(13) 0.097(9) -0.019(7) 0.004(7) -0.011(8)

loop_
_atom_type_symbol
_atom_type_description
_atom_type_scat_dispersion_real
_atom_type_scat_dispersion_imag
_atom_type_scat_source
C C 0.0033 0.0016 'International Tables Vol C Tables 4.2.6.8 and 6.1.1.4'
H H 0.0000 0.0000 'International Tables Vol C Tables 4.2.6.8 and 6.1.1.4'
Co Co 0.3494 0.9721 'International Tables Vol C Tables 4.2.6.8 and 6.1.1.4'
N N 0.0061 0.0033 'International Tables Vol C Tables 4.2.6.8 and 6.1.1.4'
O O 0.0106 0.0060 'International Tables Vol C Tables 4.2.6.8 and 6.1.1.4'

loop_
_geom_angle_atom_site_label_1
_geom_angle_atom_site_label_2
_geom_angle_atom_site_label_3
_geom_angle_site_symmetry_1
_geom_angle_site_symmetry_3
_geom_angle
O2 Co1 O2 3_665 . 180.00(13)
O2 Co1 O4 . . 88.12(7)
O2 Co1 O4 3_665 . 91.88(7)
O2 Co1 O4 . 3_665 91.88(7)
O2 Co1 O4 3_665 3_665 88.12(7)
O2 Co1 N1 . . 90.01(8)
O2 Co1 N1 3_665 . 89.99(8)
O2 Co1 N1 . 3_665 89.99(8)
O2 Co1 N1 3_665 3_665 90.01(8)
O4 Co1 O4 . 3_665 180.00(9)
O4 Co1 N1 . . 87.66(7)
O4 Co1 N1 3_665 . 92.34(7)
O4 Co1 N1 . 3_665 92.34(7)
O4 Co1 N1 3_665 3_665 87.66(7)
N1 Co1 N1 . 3_665 180.00(7)
C1 O2 Co1 . . 129.21(18)
Co1 O4 H1W . . 99(5)
Co1 O4 H2W . . 125(5)
H1W O4 H2W . . 115(6)
C11 N1 Co1 . . 119.79(16)
C15 N1 Co1 . . 123.32(16)
C15 N1 C11 . . 116.9(2)
C16 N2 C17 . . 119.0(3)
C16 N2 C19A . . 115.4(4)
C16 N2 C19B . . 126.5(3)
C17 N2 C19A . . 118.7(4)
C17 N2 C19B . . 112.2(4)
O1 C1 O2 . . 125.6(3)
O1 C1 C2 . . 119.2(3)
O2 C1 C2 . . 115.1(2)
C3 C2 C1 . . 120.3(3)
C3 C2 C7 . . 120.4(3)
C7 C2 C1 . . 119.3(3)
C2 C3 C4 . . 118.8(3)
C2 C3 C9 . . 120.6(3)
C4 C3 C9 . . 120.6(4)
C3 C4 H4 . . 119.4
C5 C4 C3 . . 121.1(3)
C5 C4 H4 . . 119.4
C4 C5 C10 . . 119.9(4)
C6 C5 C4 . . 118.4(3)
C6 C5 C10 . . 121.7(4)
C5 C6 C7 . . 122.4(3)
C5 C6 H6 . . 118.8
C7 C6 H6 . . 118.8
C2 C7 C8 . . 120.4(3)
C6 C7 C2 . . 118.8(3)
C6 C7 C8 . . 120.8(3)
C7 C8 H8A . . 109.5
C7 C8 H8B . . 109.5
C7 C8 H8C . . 109.5
H8A C8 H8B . . 109.5
H8A C8 H8C . . 109.5
H8B C8 H8C . . 109.5
C3 C9 H9A . . 109.5
C3 C9 H9B . . 109.5
C3 C9 H9C . . 109.5
H9A C9 H9B . . 109.5
H9A C9 H9C . . 109.5
H9B C9 H9C . . 109.5
C5 C10 H10A . . 109.5
C5 C10 H10B . . 109.5
C5 C10 H10C . . 109.5
H10A C10 H10B . . 109.5
H10A C10 H10C . . 109.5
H10B C10 H10C . . 109.5
N1 C11 C12 . . 123.7(2)
N1 C11 H11 . . 118.1
C12 C11 H11 . . 118.1
C11 C12 C16 . . 121.1(2)
C13 C12 C11 . . 118.6(2)
C13 C12 C16 . . 120.3(2)
C12 C13 C14 . . 118.0(2)
C12 C13 H13 . . 121.0
C13 C14 H14 . . 120.2
C14 C13 H13 . . 121.0
C15 C14 C13 . . 119.6(3)
C15 C14 H14 . . 120.2
N1 C15 C14 . . 123.1(2)
N1 C15 H15 . . 118.5
C14 C15 H15 . . 118.5
O3 C16 N2 . . 122.6(2)
O3 C16 C12 . . 119.6(2)
N2 C16 C12 . . 117.9(2)
N2 C17 H17A . . 109.1
N2 C17 H17B . . 109.1
C18 C17 N2 . . 112.3(5)
C18 C17 H17A . . 109.1
C18 C17 H17B . . 109.1
H17A C17 H17B . . 107.9
C17 C18 H18A . . 109.5
C17 C18 H18B . . 109.5
C17 C18 H18C . . 109.5
H18A C18 H18B . . 109.5
H18A C18 H18C . . 109.5
H18B C18 H18C . . 109.5
N2 C19A H19A . . 111.1
N2 C19A H19B . . 111.1
C20A C19A N2 . . 103.1(10)
C20A C19A H19A . . 111.1
C20A C19A H19B . . 111.1
H19A C19A H19B . . 109.1
N2 C19B C20B . . 103.7(9)
N2 C19B H19C . . 111.0
N2 C19B H19D . . 111.0
C20B C19B H19C . . 111.0
C20B C19B H19D . . 111.0
H19C C19B H19D . . 109.0
C19A C20A H20A . . 109.5
C19A C20A H20B . . 109.5
C19A C20A H20C . . 109.5
H20A C20A H20B . . 109.5
H20A C20A H20C . . 109.5
H20B C20A H20C . . 109.5
C19B C20B H20D . . 109.5
C19B C20B H20E . . 109.5
C19B C20B H20F . . 109.5
H20D C20B H20E . . 109.5
H20D C20B H20F . . 109.5
H20E C20B H20F . . 109.5

loop_
_geom_bond_atom_site_label_1
_geom_bond_atom_site_label_2
_geom_bond_site_symmetry_2
_geom_bond_distance
_geom_bond_publ_flag
Co1 O2 . 2.0336(18) yes
Co1 O2 3_665 2.0336(18) ?
Co1 O4 . 2.1561(18) yes
Co1 O4 3_665 2.1561(19) ?
Co1 N1 . 2.1913(19) yes
Co1 N1 3_665 2.1913(19) ?
O2 C1 . 1.254(4) ?
O4 H1W . 0.80(7) ?
O4 H2W . 0.76(7) ?
N1 C11 . 1.336(3) ?
N1 C15 . 1.330(3) ?
N2 C17 . 1.486(4) ?
N2 C19A . 1.579(11) ?
N2 C19B . 1.503(8) ?
C1 O1 . 1.245(4) ?
C1 C2 . 1.508(4) ?
C2 C7 . 1.387(4) ?
C3 C2 . 1.387(5) ?
C3 C4 . 1.396(5) ?
C3 C9 . 1.514(5) ?
C4 H4 . 0.9300 ?
C5 C4 . 1.385(5) ?
C5 C10 . 1.519(5) ?
C6 C5 . 1.363(5) ?
C6 H6 . 0.9300 ?
C7 C6 . 1.381(4) ?
C7 C8 . 1.504(5) ?
C8 H8A . 0.9600 ?
C8 H8B . 0.9600 ?
C8 H8C . 0.9600 ?
C9 H9A . 0.9600 ?
C9 H9B . 0.9600 ?
C9 H9C . 0.9600 ?
C10 H10A . 0.9600 ?
C10 H10B . 0.9600 ?
C10 H10C . 0.9600 ?
C11 H11 . 0.9300 ?
C12 C11 . 1.381(3) ?
C12 C16 . 1.503(3) ?
C13 C12 . 1.374(4) ?
C13 C14 . 1.382(4) ?
C13 H13 . 0.9300 ?
C14 C15 . 1.372(4) ?
C14 H14 . 0.9300 ?
C15 H15 . 0.9300 ?
C16 N2 . 1.325(4) ?
C17 H17A . 0.9700 ?
C17 H17B . 0.9700 ?
C18 C17 . 1.462(7) ?
C18 H18A . 0.9600 ?
C18 H18B . 0.9600 ?
C18 H18C . 0.9600 ?
C19A C20A . 1.508(13) ?
C19A H19A . 0.9700 ?
C19A H19B . 0.9700 ?
C19B C20B . 1.508(14) ?
C19B H19C . 0.9700 ?
C19B H19D . 0.9700 ?
C20A H20A . 0.9600 ?
C20A H20B . 0.9600 ?
C20A H20C . 0.9600 ?
C20B H20D . 0.9600 ?
C20B H20E . 0.9600 ?
C20B H20F . 0.9600 ?

loop_
_geom_hbond_atom_site_label_D
_geom_hbond_atom_site_label_H
_geom_hbond_atom_site_label_A
_geom_hbond_site_symmetry_A
_geom_hbond_distance_DH
_geom_hbond_distance_HA
_geom_hbond_distance_DA
_geom_hbond_angle_DHA
_geom_hbond_publ_flag
O4 H1W O1 3_665 0.80(6) 1.87(6) 2.634(3) 160(7) yes
O4 H2W O3 2_645 0.76(7) 2.10(7) 2.850(3) 170(7) yes
C10 H10A O1 2_745 0.96 2.4290 3.365(6) 165 yes
C15 H15 O3 4_575 0.93 2.4970 3.420(4) 172 yes

loop_
_geom_torsion_atom_site_label_1
_geom_torsion_atom_site_label_2
_geom_torsion_atom_site_label_3
_geom_torsion_atom_site_label_4
_geom_torsion_site_symmetry_1
_geom_torsion
O4 Co1 O2 C1 . -165.8(2)
O4 Co1 O2 C1 3_665 14.2(2)
N1 Co1 O2 C1 . -78.1(2)
N1 Co1 O2 C1 3_665 101.9(2)
O2 Co1 N1 C11 . -57.7(2)
O2 Co1 N1 C11 3_665 122.3(2)
O2 Co1 N1 C15 . 123.9(2)
O2 Co1 N1 C15 3_665 -56.1(2)
O4 Co1 N1 C11 . 30.5(2)
O4 Co1 N1 C11 3_665 -149.5(2)
O4 Co1 N1 C15 . -148.0(2)
O4 Co1 N1 C15 3_665 32.0(2)
Co1 O2 C1 O1 . 2.1(5)
Co1 O2 C1 C2 . 179.24(18)
Co1 N1 C11 C12 . -178.2(2)
C15 N1 C11 C12 . 0.4(4)
Co1 N1 C15 C14 . -179.5(3)
C11 N1 C15 C14 . 2.0(5)
C16 N2 C17 C18 . 99.5(5)
C19A N2 C17 C18 . -49.9(7)
C19B N2 C17 C18 . -96.4(6)
C16 N2 C19A C20A . 125.7(6)
C17 N2 C19A C20A . -83.8(7)
C19B N2 C19A C20A . 8.4(7)
C16 N2 C19B C20B . -89.3(8)
C17 N2 C19B C20B . 108.1(8)
C19A N2 C19B C20B . -0.6(9)
O1 C1 C2 C3 . -99.3(4)
O1 C1 C2 C7 . 83.8(4)
O2 C1 C2 C3 . 83.4(4)
O2 C1 C2 C7 . -93.6(4)
C1 C2 C7 C6 . 173.8(3)
C1 C2 C7 C8 . -5.2(5)
C3 C2 C7 C6 . -3.2(5)
C3 C2 C7 C8 . 177.8(3)
C4 C3 C2 C1 . -174.6(3)
C4 C3 C2 C7 . 2.4(5)
C9 C3 C2 C1 . 6.1(5)
C9 C3 C2 C7 . -177.0(3)
C2 C3 C4 C5 . 0.0(5)
C9 C3 C4 C5 . 179.4(4)
C6 C5 C4 C3 . -1.5(6)
C10 C5 C4 C3 . 176.2(4)
C7 C6 C5 C4 . 0.7(5)
C7 C6 C5 C10 . -177.0(4)
C2 C7 C6 C5 . 1.6(5)
C8 C7 C6 C5 . -179.4(3)
C13 C12 C11 N1 . -2.4(4)
C16 C12 C11 N1 . -179.8(3)
C11 C12 C16 O3 . 113.7(3)
C11 C12 C16 N2 . -64.8(4)
C13 C12 C16 O3 . -63.7(4)
C13 C12 C16 N2 . 117.9(4)
C14 C13 C12 C11 . 2.0(5)
C14 C13 C12 C16 . 179.5(3)
C12 C13 C14 C15 . 0.2(5)
C13 C14 C15 N1 . -2.3(6)
O3 C16 N2 C17 . -1.6(6)
O3 C16 N2 C19A . 148.8(5)
O3 C16 N2 C19B . -163.2(6)
C12 C16 N2 C17 . 176.8(3)
C12 C16 N2 C19A . -32.8(5)
C12 C16 N2 C19B . 15.2(7)

_cod_database_fobs_code 2241608
